data_4128805
loop_
_publ_author_name
'Nakanishi, Takumi'
'Hori, Yuta'
'Sato, Hiroyasu'
'Wu, Shu-Qi'
'Okazawa, Atsushi'
'Kojima, Norimichi'
'Yamamoto, Takashi'
'Einaga, Yasuaki'
'Hayami, Shinya'
'Horie, Yusuke'
'Okajima, Hajime'
'Sakamoto, Akira'
'Shiota, Yoshihito'
'Yoshizawa, Kazunari'
'Sato, Osamu'

_publ_section_title
;
 Observation of Proton Transfer Coupled Spin Transition and Trapping of
 Photoinduced Metastable Proton Transfer State in an Fe(II) Complex.
;
_journal_issue 36
_journal_name_full 'Journal of the American Chemical Society'
_journal_page_first 14384
_journal_page_last 14393
_journal_paper_doi 10.1021/jacs.9b07204
_journal_volume 141
_journal_year 2019
_chemical_formula_moiety '2(As F6), C36 H26 Cl2 Fe N8 O2'
_chemical_formula_sum 'C36 H26 As2 Cl2 F12 Fe N8 O2'
_chemical_formula_weight 1107.24
_space_group_crystal_system monoclinic
_space_group_IT_number 14
_space_group_name_Hall '-P 2yn'
_space_group_name_H-M_alt 'P 1 21/n 1'
_atom_sites_solution_hydrogens mixed
_atom_sites_solution_primary dual
_audit_creation_date 2018-04-02
_audit_creation_method
;
Olex2 1.2
(compiled 2017.08.10 svn.r3458 for OlexSys, GUI svn.r5381)
;
_cell_angle_alpha 90
_cell_angle_beta 116.445(2)
_cell_angle_gamma 90
_cell_formula_units_Z 4
_cell_length_a 16.5677(3)
_cell_length_b 16.0511(2)
_cell_length_c 16.6587(3)
_cell_measurement_reflns_used 38064
_cell_measurement_temperature 293(2)
_cell_measurement_theta_max 30.5680
_cell_measurement_theta_min 1.8600
_cell_volume 3966.50(13)
_computing_cell_refinement 'CrysAlisPro 1.171.38.46 (Rigaku OD, 2015)'
_computing_data_collection 'CrysAlisPro 1.171.38.46 (Rigaku OD, 2015)'
_computing_data_reduction 'CrysAlisPro 1.171.38.46 (Rigaku OD, 2015)'
_computing_molecular_graphics 'Olex2 (Dolomanov et al., 2009)'
_computing_publication_material 'Olex2 (Dolomanov et al., 2009)'
_computing_structure_refinement 'ShelXL (Sheldrick, 2015)'
_computing_structure_solution 'ShelXT (Sheldrick, 2015)'
_diffrn_ambient_temperature 293(2)
_diffrn_detector 'CCD plate'
_diffrn_measured_fraction_theta_full 0.998
_diffrn_measured_fraction_theta_max 0.998
_diffrn_measurement_details
;
List of Runs (angles in degrees, time in seconds):

  # Type    Start    End  Width  t~exp~   \w     \q     \k     \f   Frames
--------------------------------------------------------------------------
  1  \w   -105.00  75.00   0.50   10.00    --  -15.00  45.00 180.00  360
  2  \w   -105.00  72.00   0.50   10.00    --  -15.00  45.00   0.00  354
  3  \w   -105.00  45.00   0.50   10.00    --  -15.00  45.00 270.00  300
  4  \w   -105.00  43.00   0.50   10.00    --  -15.00  45.00  90.00  296
;
_diffrn_measurement_device 'abstract diffractometer'
_diffrn_measurement_device_type 'dtrek-CrysAlisPro-abstract goniometer imported rigaku-d*trek images'
_diffrn_measurement_method '\w scans'
_diffrn_orient_matrix_type 'CrysAlisPro convention (1999,Acta A55,543-557)'
_diffrn_orient_matrix_UB_11 0.0034079000
_diffrn_orient_matrix_UB_12 -0.0043062000
_diffrn_orient_matrix_UB_13 -0.0407571000
_diffrn_orient_matrix_UB_21 -0.0451978000
_diffrn_orient_matrix_UB_22 -0.0143143000
_diffrn_orient_matrix_UB_23 -0.0215622000
_diffrn_orient_matrix_UB_31 -0.0151900000
_diffrn_orient_matrix_UB_32 0.0415967000
_diffrn_orient_matrix_UB_33 -0.0116338000
_diffrn_radiation_monochromator graphite
_diffrn_radiation_probe x-ray
_diffrn_radiation_type MoK\a
_diffrn_radiation_wavelength 0.71073
_diffrn_reflns_av_R_equivalents 0.0330
_diffrn_reflns_av_unetI/netI 0.0181
_diffrn_reflns_Laue_measured_fraction_full 0.998
_diffrn_reflns_Laue_measured_fraction_max 0.998
_diffrn_reflns_limit_h_max 20
_diffrn_reflns_limit_h_min -20
_diffrn_reflns_limit_k_max 20
_diffrn_reflns_limit_k_min -20
_diffrn_reflns_limit_l_max 20
_diffrn_reflns_limit_l_min -20
_diffrn_reflns_number 61932
_diffrn_reflns_point_group_measured_fraction_full 0.998
_diffrn_reflns_point_group_measured_fraction_max 0.998
_diffrn_reflns_theta_full 25.242
_diffrn_reflns_theta_max 26.372
_diffrn_reflns_theta_min 1.864
_diffrn_source 'fine-focus sealed X-ray tube'
_diffrn_source_type 'Enhance (Mo) X-ray Source'
_exptl_absorpt_coefficient_mu 2.275
_exptl_absorpt_correction_T_max 1.00000
_exptl_absorpt_correction_T_min 0.68920
_exptl_absorpt_correction_type multi-scan
_exptl_absorpt_process_details
;
CrysAlisPro 1.171.38.46 (Rigaku Oxford Diffraction, 2015)
Empirical absorption correction using spherical harmonics,
 implemented in SCALE3 ABSPACK scaling algorithm.
;
_exptl_crystal_colour black
_exptl_crystal_colour_primary black
_exptl_crystal_density_diffrn 1.854
_exptl_crystal_description plate
_exptl_crystal_F_000 2192
_exptl_crystal_size_max 0.2
_exptl_crystal_size_mid 0.1
_exptl_crystal_size_min 0.01
_refine_diff_density_max 1.016
_refine_diff_density_min -0.703
_refine_diff_density_rms 0.063
_refine_ls_extinction_method none
_refine_ls_goodness_of_fit_ref 1.024
_refine_ls_hydrogen_treatment mixed
_refine_ls_matrix_type full
_refine_ls_number_parameters 576
_refine_ls_number_reflns 8088
_refine_ls_number_restraints 0
_refine_ls_restrained_S_all 1.024
_refine_ls_R_factor_all 0.0353
_refine_ls_R_factor_gt 0.0297
_refine_ls_shift/su_max 0.001
_refine_ls_shift/su_mean 0.000
_refine_ls_structure_factor_coef Fsqd
_refine_ls_weighting_details 'w=1/[\s^2^(Fo^2^)+(0.0335P)^2^+3.8724P] where P=(Fo^2^+2Fc^2^)/3'
_refine_ls_weighting_scheme calc
_refine_ls_wR_factor_gt 0.0700
_refine_ls_wR_factor_ref 0.0728
_reflns_Friedel_coverage 0.000
_reflns_number_gt 7182
_reflns_number_total 8088
_reflns_threshold_expression 'I > 2\s(I)'
_cod_data_source_file ja9b07204_si_003.cif
_cod_data_source_block '[1Cl](As)_180K'
_cod_original_cell_volume 3966.49(13)
_cod_database_code 4128805
_shelx_shelxl_version_number 2016/6
_chemical_oxdiff_formula 'Fe C H N O As F Cl'
_shelx_space_group_comment
;
The symmetry employed for this shelxl refinement is uniquely defined
by the following loop, which should always be used as a source of
symmetry information in preference to the above space-group names.
They are only intended as comments.
;
_reflns_odcompleteness_completeness 99.75
_reflns_odcompleteness_iscentric 1
_reflns_odcompleteness_theta 26.32
_olex2_refinement_description
;
1. Fixed Uiso
 At 1.2 times of:
  All C(H) groups
2.a Aromatic/amide H refined with riding coordinates:
 C1(H010), C19(H012), C2(H015), C26(H017), C35(H018), C22(H019), C11(H01A),
 C14(H01B), C8(H01C), C4(H01D), C34(H01E), C32(H01F), C27(H01G), C29(H01H),
 C3(H01I), C33(H01J), C10(H01K), C28(H01L), C9(H01M), C17(H01N), C21(H01O),
 C20(H01P), C15(H01Q), C16(H01R)
;
_olex2_submission_special_instructions 'No special instructions were received'
_oxdiff_exptl_absorpt_empirical_details
;
Empirical correction (ABSPACK) includes:
- Absorption correction using spherical harmonics
- Frame scaling
- Detector area scaling
- B-factor correction
;
_oxdiff_exptl_absorpt_empirical_full_max 1.831
_oxdiff_exptl_absorpt_empirical_full_min 0.628

loop_
_space_group_symop_operation_xyz
'x, y, z'
'-x+1/2, y+1/2, -z+1/2'
'-x, -y, -z'
'x-1/2, -y-1/2, z-1/2'

loop_
_atom_site_label
_atom_site_type_symbol
_atom_site_fract_x
_atom_site_fract_y
_atom_site_fract_z
_atom_site_U_iso_or_equiv
_atom_site_adp_type
_atom_site_occupancy
_atom_site_site_symmetry_order
_atom_site_calc_flag
_atom_site_refinement_flags_posn
As1 As 0.35179(2) 0.09761(2) -0.06577(2) 0.03213(7) Uani 1 1 d .
As2 As 0.36544(2) 0.13509(2) 0.50377(2) 0.03586(8) Uani 1 1 d .
Fe1 Fe 0.42832(2) 0.32009(2) 0.23659(2) 0.01831(7) Uani 1 1 d .
Cl2 Cl 0.40971(4) 0.40489(4) 0.55825(4) 0.03814(14) Uani 1 1 d .
Cl1 Cl 0.67711(4) 0.50486(4) 0.17443(6) 0.0547(2) Uani 1 1 d .
O2 O 0.51970(9) 0.34075(9) 0.36108(9) 0.0229(3) Uani 1 1 d .
O1 O 0.43441(10) 0.43604(9) 0.20384(10) 0.0239(3) Uani 1 1 d .
F7 F 0.42965(11) 0.19200(11) 0.46616(11) 0.0553(4) Uani 1 1 d .
F4 F 0.38919(12) 0.00018(9) -0.02451(12) 0.0541(4) Uani 1 1 d .
F2 F 0.31456(12) 0.19527(10) -0.10784(11) 0.0546(4) Uani 1 1 d .
F3 F 0.46009(11) 0.13293(10) -0.01708(12) 0.0559(4) Uani 1 1 d .
N1 N 0.44878(11) 0.19980(11) 0.25243(11) 0.0201(3) Uani 1 1 d .
N6 N 0.35229(11) 0.34073(11) 0.29020(11) 0.0201(3) Uani 1 1 d .
N5 N 0.31120(11) 0.31117(10) 0.13172(11) 0.0216(4) Uani 1 1 d .
N2 N 0.51260(11) 0.30872(10) 0.19270(11) 0.0203(3) Uani 1 1 d .
F6 F 0.34271(13) 0.12264(11) 0.03005(12) 0.0584(5) Uani 1 1 d .
N7 N 0.39576(12) 0.36028(11) 0.37959(11) 0.0218(4) Uani 1 1 d .
N3 N 0.53764(12) 0.37907(11) 0.16286(12) 0.0236(4) Uani 1 1 d .
F11 F 0.29049(12) 0.21586(12) 0.47675(13) 0.0666(5) Uani 1 1 d .
F12 F 0.44219(13) 0.05670(12) 0.53090(13) 0.0680(5) Uani 1 1 d .
F8 F 0.30549(12) 0.09382(13) 0.39946(11) 0.0627(5) Uani 1 1 d .
F5 F 0.36102(13) 0.07224(12) -0.16135(12) 0.0618(5) Uani 1 1 d .
F9 F 0.30260(13) 0.07964(14) 0.54302(13) 0.0679(5) Uani 1 1 d .
F10 F 0.42477(12) 0.17612(15) 0.60854(11) 0.0727(6) Uani 1 1 d .
N4 N 0.68061(13) 0.29491(13) 0.18416(14) 0.0297(4) Uani 1 1 d .
F1 F 0.24343(12) 0.06205(13) -0.11247(16) 0.0775(6) Uani 1 1 d .
N8 N 0.23112(12) 0.39617(12) 0.35807(13) 0.0296(4) Uani 1 1 d .
C30 C 0.48565(13) 0.36014(12) 0.41239(13) 0.0204(4) Uani 1 1 d .
C5 C 0.51661(13) 0.17118(13) 0.23410(13) 0.0216(4) Uani 1 1 d .
C6 C 0.55317(13) 0.23663(13) 0.19799(13) 0.0220(4) Uani 1 1 d .
C23 C 0.23905(14) 0.32624(13) 0.14902(14) 0.0226(4) Uani 1 1 d .
C12 C 0.49000(14) 0.44270(13) 0.17024(13) 0.0229(4) Uani 1 1 d .
C25 C 0.20156(14) 0.34688(14) 0.28514(14) 0.0246(4) Uani 1 1 d .
C24 C 0.26435(13) 0.33779(13) 0.24474(13) 0.0213(4) Uani 1 1 d .
C7 C 0.63013(14) 0.22627(13) 0.17748(13) 0.0231(4) Uani 1 1 d .
C1 C 0.40854(14) 0.14655(14) 0.28493(14) 0.0252(4) Uani 1 1 d .
H010 H 0.361365 0.165894 0.295727 0.030 Uiso 1 1 calc R
C13 C 0.49726(15) 0.52477(13) 0.13332(14) 0.0266(5) Uani 1 1 d .
C19 C 0.29669(15) 0.30358(14) 0.04642(14) 0.0287(5) Uani 1 1 d .
H012 H 0.345316 0.292050 0.034506 0.034 Uiso 1 1 calc R
C36 C 0.52101(14) 0.40190(13) 0.57488(14) 0.0244(4) Uani 1 1 d .
C31 C 0.54575(14) 0.38233(13) 0.50697(13) 0.0222(4) Uani 1 1 d .
C2 C 0.43404(15) 0.06400(14) 0.30318(15) 0.0304(5) Uani 1 1 d .
H015 H 0.404324 0.028494 0.325319 0.037 Uiso 1 1 calc R
C18 C 0.57361(16) 0.55664(14) 0.12904(16) 0.0326(5) Uani 1 1 d .
C26 C 0.12011(15) 0.30466(16) 0.25322(16) 0.0324(5) Uani 1 1 d .
H017 H 0.101547 0.270063 0.203379 0.039 Uiso 1 1 calc R
C35 C 0.58522(16) 0.42186(15) 0.66047(15) 0.0311(5) Uani 1 1 d .
H018 H 0.567551 0.434622 0.704776 0.037 Uiso 1 1 calc R
C22 C 0.15333(15) 0.33732(15) 0.08018(15) 0.0296(5) Uani 1 1 d .
H019 H 0.105226 0.349214 0.092801 0.035 Uiso 1 1 calc R
C11 C 0.75609(16) 0.29339(16) 0.17380(17) 0.0366(6) Uani 1 1 d .
H01A H 0.788252 0.342297 0.179332 0.044 Uiso 1 1 calc R
C14 C 0.41948(17) 0.57367(15) 0.09813(16) 0.0343(5) Uani 1 1 d .
H01B H 0.367774 0.554140 0.100588 0.041 Uiso 1 1 calc R
C8 C 0.65523(16) 0.15303(15) 0.15115(16) 0.0324(5) Uani 1 1 d .
H01C H 0.619115 0.105906 0.139693 0.039 Uiso 1 1 calc R
C4 C 0.54632(16) 0.08941(14) 0.25326(15) 0.0304(5) Uani 1 1 d .
H01D H 0.594069 0.070918 0.242926 0.036 Uiso 1 1 calc R
C34 C 0.67513(16) 0.42285(16) 0.68006(15) 0.0352(5) Uani 1 1 d .
H01E H 0.718193 0.436034 0.737671 0.042 Uiso 1 1 calc R
C32 C 0.63771(14) 0.38473(14) 0.52905(15) 0.0283(5) Uani 1 1 d .
H01F H 0.656113 0.372833 0.485081 0.034 Uiso 1 1 calc R
C27 C 0.06719(16) 0.31530(18) 0.29739(17) 0.0400(6) Uani 1 1 d .
H01G H 0.012784 0.286942 0.278065 0.048 Uiso 1 1 calc R
C29 C 0.17802(16) 0.40638(17) 0.39824(17) 0.0372(6) Uani 1 1 d .
H01H H 0.197665 0.441228 0.447971 0.045 Uiso 1 1 calc R
C3 C 0.50437(16) 0.03549(14) 0.28788(15) 0.0328(5) Uani 1 1 d .
H01I H 0.523565 -0.019488 0.300674 0.039 Uiso 1 1 calc R
C33 C 0.70155(16) 0.40426(16) 0.61422(16) 0.0341(5) Uani 1 1 d .
H01J H 0.762329 0.404950 0.627461 0.041 Uiso 1 1 calc R
C10 C 0.78602(16) 0.22013(16) 0.15510(18) 0.0373(6) Uani 1 1 d .
H01K H 0.840353 0.217787 0.151392 0.045 Uiso 1 1 calc R
C28 C 0.09527(17) 0.36788(18) 0.36986(18) 0.0418(6) Uani 1 1 d .
H01L H 0.059553 0.377303 0.399015 0.050 Uiso 1 1 calc R
C9 C 0.73410(17) 0.14980(16) 0.14185(18) 0.0382(6) Uani 1 1 d .
H01M H 0.752117 0.099836 0.126565 0.046 Uiso 1 1 calc R
C17 C 0.5721(2) 0.63420(16) 0.09232(19) 0.0429(6) Uani 1 1 d .
H01N H 0.623956 0.655163 0.091299 0.051 Uiso 1 1 calc R
C21 C 0.13995(16) 0.33050(17) -0.00777(15) 0.0367(6) Uani 1 1 d .
H01O H 0.082837 0.338171 -0.054871 0.044 Uiso 1 1 calc R
C20 C 0.21203(17) 0.31226(17) -0.02469(15) 0.0377(6) Uani 1 1 d .
H01P H 0.203895 0.305831 -0.083295 0.045 Uiso 1 1 calc R
C15 C 0.41748(19) 0.65030(16) 0.05981(19) 0.0449(6) Uani 1 1 d .
H01Q H 0.364631 0.681460 0.035760 0.054 Uiso 1 1 calc R
C16 C 0.4941(2) 0.68037(16) 0.05735(19) 0.0471(7) Uani 1 1 d .
H01R H 0.493155 0.732164 0.031911 0.057 Uiso 1 1 calc R
H1 H 0.660(2) 0.341(2) 0.190(2) 0.048(8) Uiso 1 1 d .
H2 H 0.3665(17) 0.3781(16) 0.4040(18) 0.032(7) Uiso 1 1 d .

loop_
_atom_site_aniso_label
_atom_site_aniso_U_11
_atom_site_aniso_U_22
_atom_site_aniso_U_33
_atom_site_aniso_U_23
_atom_site_aniso_U_13
_atom_site_aniso_U_12
As1 0.03556(14) 0.02853(13) 0.04000(14) -0.00461(10) 0.02375(11) -0.00464(10)
As2 0.03165(13) 0.04983(17) 0.02464(12) 0.00374(11) 0.01121(10) 0.00813(11)
Fe1 0.01823(14) 0.02084(15) 0.01730(14) -0.00033(11) 0.00922(11) 0.00074(11)
Cl2 0.0312(3) 0.0606(4) 0.0283(3) -0.0089(3) 0.0183(2) -0.0027(3)
Cl1 0.0361(3) 0.0363(4) 0.0951(6) 0.0087(4) 0.0322(4) -0.0033(3)
O2 0.0208(7) 0.0287(8) 0.0206(7) -0.0033(6) 0.0106(6) -0.0009(6)
O1 0.0269(7) 0.0220(7) 0.0263(7) 0.0004(6) 0.0152(6) 0.0018(6)
F7 0.0517(10) 0.0597(11) 0.0536(10) 0.0051(8) 0.0227(8) -0.0109(8)
F4 0.0737(11) 0.0311(8) 0.0751(12) 0.0055(8) 0.0490(10) 0.0030(8)
F2 0.0727(11) 0.0410(9) 0.0513(10) 0.0071(7) 0.0285(9) 0.0134(8)
F3 0.0420(9) 0.0507(10) 0.0724(12) 0.0020(9) 0.0231(8) -0.0133(7)
N1 0.0189(8) 0.0233(9) 0.0169(8) -0.0002(7) 0.0068(7) -0.0007(7)
N6 0.0205(8) 0.0223(9) 0.0177(8) -0.0001(7) 0.0088(7) 0.0009(7)
N5 0.0238(9) 0.0211(9) 0.0197(8) -0.0006(7) 0.0097(7) 0.0024(7)
N2 0.0229(8) 0.0211(9) 0.0178(8) -0.0011(7) 0.0099(7) -0.0010(7)
F6 0.0885(13) 0.0521(10) 0.0579(10) -0.0007(8) 0.0537(10) 0.0063(9)
N7 0.0213(9) 0.0284(10) 0.0173(8) -0.0028(7) 0.0100(7) 0.0003(7)
N3 0.0286(9) 0.0213(9) 0.0267(9) 0.0012(7) 0.0173(8) -0.0013(7)
F11 0.0442(10) 0.0677(12) 0.0722(12) 0.0072(10) 0.0119(9) 0.0235(9)
F12 0.0747(12) 0.0698(12) 0.0773(13) 0.0283(10) 0.0500(11) 0.0384(10)
F8 0.0632(11) 0.0884(14) 0.0397(9) -0.0175(9) 0.0258(9) -0.0263(10)
F5 0.0836(13) 0.0672(12) 0.0489(10) -0.0044(9) 0.0423(10) 0.0116(10)
F9 0.0673(12) 0.0934(15) 0.0629(11) 0.0168(10) 0.0467(10) 0.0040(11)
F10 0.0443(10) 0.1249(18) 0.0344(9) -0.0244(10) 0.0044(7) 0.0147(11)
N4 0.0315(10) 0.0264(10) 0.0400(11) -0.0031(9) 0.0238(9) -0.0006(8)
F1 0.0401(10) 0.0784(14) 0.1133(17) -0.0364(12) 0.0335(11) -0.0192(9)
N8 0.0273(10) 0.0349(11) 0.0318(10) -0.0054(8) 0.0178(8) 0.0002(8)
C30 0.0219(10) 0.0186(10) 0.0212(10) 0.0010(8) 0.0100(8) -0.0002(8)
C5 0.0213(10) 0.0244(11) 0.0178(9) -0.0014(8) 0.0074(8) -0.0001(8)
C6 0.0237(10) 0.0227(10) 0.0206(10) -0.0015(8) 0.0108(8) 0.0003(8)
C23 0.0240(10) 0.0221(10) 0.0215(10) -0.0003(8) 0.0099(8) 0.0011(8)
C12 0.0253(10) 0.0232(11) 0.0197(10) -0.0011(8) 0.0095(8) -0.0012(8)
C25 0.0225(10) 0.0285(11) 0.0239(10) 0.0031(9) 0.0114(9) 0.0033(8)
C24 0.0203(10) 0.0210(10) 0.0227(10) 0.0002(8) 0.0095(8) 0.0014(8)
C7 0.0244(10) 0.0250(11) 0.0215(10) -0.0004(8) 0.0118(8) -0.0001(8)
C1 0.0215(10) 0.0310(12) 0.0223(10) 0.0023(9) 0.0090(8) -0.0034(9)
C13 0.0343(12) 0.0227(11) 0.0246(10) -0.0017(9) 0.0147(9) -0.0005(9)
C19 0.0313(12) 0.0333(12) 0.0227(10) -0.0029(9) 0.0132(9) 0.0031(9)
C36 0.0273(11) 0.0229(11) 0.0235(10) 0.0006(8) 0.0118(9) 0.0008(8)
C31 0.0251(10) 0.0198(10) 0.0201(10) 0.0003(8) 0.0085(8) -0.0004(8)
C2 0.0328(12) 0.0288(12) 0.0291(11) 0.0051(9) 0.0132(10) -0.0048(9)
C18 0.0380(13) 0.0269(12) 0.0361(13) -0.0009(10) 0.0194(11) -0.0026(10)
C26 0.0246(11) 0.0425(14) 0.0290(11) -0.0001(10) 0.0109(9) -0.0027(10)
C35 0.0398(13) 0.0328(12) 0.0211(10) -0.0037(9) 0.0140(10) 0.0011(10)
C22 0.0242(11) 0.0346(12) 0.0277(11) -0.0004(9) 0.0095(9) 0.0033(9)
C11 0.0347(13) 0.0376(13) 0.0481(15) -0.0044(11) 0.0281(12) -0.0070(11)
C14 0.0375(13) 0.0267(12) 0.0376(13) 0.0043(10) 0.0157(11) 0.0005(10)
C8 0.0367(13) 0.0291(12) 0.0390(13) -0.0052(10) 0.0237(11) -0.0024(10)
C4 0.0343(12) 0.0265(12) 0.0333(12) 0.0037(9) 0.0179(10) 0.0058(9)
C34 0.0342(13) 0.0386(14) 0.0227(11) -0.0040(10) 0.0034(10) -0.0021(10)
C32 0.0263(11) 0.0334(12) 0.0241(11) -0.0014(9) 0.0103(9) -0.0013(9)
C27 0.0219(11) 0.0612(18) 0.0384(13) 0.0082(12) 0.0147(10) -0.0031(11)
C29 0.0350(13) 0.0473(15) 0.0361(13) -0.0044(11) 0.0221(11) 0.0052(11)
C3 0.0430(13) 0.0225(11) 0.0327(12) 0.0049(9) 0.0166(11) 0.0022(10)
C33 0.0246(11) 0.0434(14) 0.0278(12) -0.0020(10) 0.0059(9) -0.0018(10)
C10 0.0329(12) 0.0428(14) 0.0481(15) -0.0008(12) 0.0287(12) 0.0029(11)
C28 0.0307(13) 0.0646(18) 0.0390(14) 0.0065(13) 0.0236(11) 0.0087(12)
C9 0.0433(14) 0.0333(13) 0.0507(15) -0.0039(11) 0.0323(13) 0.0049(11)
C17 0.0518(16) 0.0329(14) 0.0491(16) 0.0050(12) 0.0270(13) -0.0087(12)
C21 0.0282(12) 0.0499(16) 0.0226(11) 0.0007(10) 0.0027(9) 0.0065(11)
C20 0.0384(13) 0.0520(16) 0.0194(11) -0.0009(10) 0.0099(10) 0.0069(11)
C15 0.0469(15) 0.0294(13) 0.0490(16) 0.0091(12) 0.0129(13) 0.0052(11)
C16 0.0646(18) 0.0276(13) 0.0452(15) 0.0114(11) 0.0209(14) -0.0045(13)

loop_
_atom_type_symbol
_atom_type_description
_atom_type_scat_dispersion_real
_atom_type_scat_dispersion_imag
_atom_type_scat_source
C C 0.0033 0.0016 'International Tables Vol C Tables 4.2.6.8 and 6.1.1.4'
H H 0.0000 0.0000 'International Tables Vol C Tables 4.2.6.8 and 6.1.1.4'
As As 0.0499 2.0058 'International Tables Vol C Tables 4.2.6.8 and 6.1.1.4'
Cl Cl 0.1484 0.1585 'International Tables Vol C Tables 4.2.6.8 and 6.1.1.4'
F F 0.0171 0.0103 'International Tables Vol C Tables 4.2.6.8 and 6.1.1.4'
Fe Fe 0.3463 0.8444 'International Tables Vol C Tables 4.2.6.8 and 6.1.1.4'
N N 0.0061 0.0033 'International Tables Vol C Tables 4.2.6.8 and 6.1.1.4'
O O 0.0106 0.0060 'International Tables Vol C Tables 4.2.6.8 and 6.1.1.4'

loop_
_geom_angle_atom_site_label_1
_geom_angle_atom_site_label_2
_geom_angle_atom_site_label_3
_geom_angle
F4 As1 F2 179.53(8)
F4 As1 F6 90.37(8)
F4 As1 F5 89.42(9)
F2 As1 F6 90.09(8)
F3 As1 F4 89.82(8)
F3 As1 F2 90.07(9)
F3 As1 F6 89.38(9)
F3 As1 F5 90.61(9)
F3 As1 F1 178.87(10)
F5 As1 F2 90.12(9)
F5 As1 F6 179.79(10)
F1 As1 F4 89.81(10)
F1 As1 F2 90.31(10)
F1 As1 F6 89.55(10)
F1 As1 F5 90.46(10)
F11 As2 F7 89.77(9)
F12 As2 F7 88.81(9)
F12 As2 F11 178.43(10)
F12 As2 F8 90.61(10)
F12 As2 F9 91.37(10)
F12 As2 F10 89.53(10)
F8 As2 F7 90.53(8)
F8 As2 F11 90.06(10)
F8 As2 F9 90.56(9)
F8 As2 F10 179.48(10)
F9 As2 F7 178.89(10)
F9 As2 F11 90.05(10)
F9 As2 F10 88.93(10)
F10 As2 F7 89.98(10)
F10 As2 F11 89.81(10)
O1 Fe1 O2 91.29(6)
O1 Fe1 N1 161.67(7)
N1 Fe1 O2 91.05(6)
N6 Fe1 O2 80.40(6)
N6 Fe1 O1 95.40(7)
N6 Fe1 N1 102.91(7)
N6 Fe1 N5 80.10(7)
N5 Fe1 O2 160.39(6)
N5 Fe1 O1 88.53(7)
N5 Fe1 N1 95.26(7)
N2 Fe1 O2 94.07(7)
N2 Fe1 O1 80.90(7)
N2 Fe1 N1 80.81(7)
N2 Fe1 N6 173.32(7)
N2 Fe1 N5 105.25(7)
C30 O2 Fe1 112.93(13)
C12 O1 Fe1 109.81(13)
C5 N1 Fe1 114.27(13)
C1 N1 Fe1 126.66(15)
C1 N1 C5 118.86(18)
N7 N6 Fe1 114.81(13)
C24 N6 Fe1 122.01(14)
C24 N6 N7 123.18(17)
C23 N5 Fe1 114.27(13)
C19 N5 Fe1 126.42(15)
C19 N5 C23 118.62(18)
N3 N2 Fe1 117.75(13)
C6 N2 Fe1 120.72(14)
C6 N2 N3 121.23(17)
N6 N7 H2 118.9(19)
C30 N7 N6 113.19(17)
C30 N7 H2 126.9(19)
C12 N3 N2 108.14(16)
C7 N4 H1 117(2)
C11 N4 C7 123.5(2)
C11 N4 H1 119(2)
C29 N8 C25 118.0(2)
O2 C30 N7 118.57(18)
O2 C30 C31 119.34(18)
N7 C30 C31 122.09(18)
N1 C5 C6 112.38(18)
N1 C5 C4 120.56(19)
C4 C5 C6 127.00(19)
N2 C6 C5 111.31(17)
N2 C6 C7 123.51(19)
C5 C6 C7 124.98(18)
N5 C23 C24 113.38(17)
N5 C23 C22 121.21(19)
C22 C23 C24 125.10(19)
O1 C12 N3 123.35(19)
O1 C12 C13 117.65(18)
N3 C12 C13 118.91(18)
N8 C25 C24 114.99(18)
N8 C25 C26 122.3(2)
C26 C25 C24 122.7(2)
N6 C24 C23 109.77(17)
N6 C24 C25 124.13(18)
C23 C24 C25 126.08(18)
N4 C7 C6 117.12(18)
N4 C7 C8 117.06(19)
C8 C7 C6 125.8(2)
N1 C1 H010 118.6
N1 C1 C2 122.9(2)
C2 C1 H010 118.6
C18 C13 C12 126.2(2)
C18 C13 C14 117.4(2)
C14 C13 C12 116.4(2)
N5 C19 H012 118.8
N5 C19 C20 122.3(2)
C20 C19 H012 118.8
C31 C36 Cl2 123.28(16)
C35 C36 Cl2 115.57(17)
C35 C36 C31 121.1(2)
C36 C31 C30 127.75(19)
C32 C31 C30 115.00(18)
C32 C31 C36 117.24(19)
C1 C2 H015 120.7
C3 C2 C1 118.6(2)
C3 C2 H015 120.7
C13 C18 Cl1 122.77(18)
C17 C18 Cl1 116.2(2)
C17 C18 C13 121.0(2)
C25 C26 H017 120.8
C27 C26 C25 118.3(2)
C27 C26 H017 120.8
C36 C35 H018 120.0
C34 C35 C36 120.1(2)
C34 C35 H018 120.0
C23 C22 H019 120.4
C23 C22 C21 119.2(2)
C21 C22 H019 120.4
N4 C11 H01A 120.0
N4 C11 C10 120.1(2)
C10 C11 H01A 120.0
C13 C14 H01B 119.2
C15 C14 C13 121.6(2)
C15 C14 H01B 119.2
C7 C8 H01C 120.0
C7 C8 C9 120.0(2)
C9 C8 H01C 120.0
C5 C4 H01D 120.2
C3 C4 C5 119.6(2)
C3 C4 H01D 120.2
C35 C34 H01E 120.0
C35 C34 C33 120.1(2)
C33 C34 H01E 120.0
C31 C32 H01F 119.2
C33 C32 C31 121.6(2)
C33 C32 H01F 119.2
C26 C27 H01G 120.1
C28 C27 C26 119.8(2)
C28 C27 H01G 120.1
N8 C29 H01H 118.3
N8 C29 C28 123.4(2)
C28 C29 H01H 118.3
C2 C3 C4 119.5(2)
C2 C3 H01I 120.3
C4 C3 H01I 120.3
C34 C33 H01J 120.1
C32 C33 C34 119.8(2)
C32 C33 H01J 120.1
C11 C10 H01K 120.7
C11 C10 C9 118.6(2)
C9 C10 H01K 120.7
C27 C28 C29 118.2(2)
C27 C28 H01L 120.9
C29 C28 H01L 120.9
C8 C9 H01M 119.8
C10 C9 C8 120.4(2)
C10 C9 H01M 119.8
C18 C17 H01N 119.9
C16 C17 C18 120.1(2)
C16 C17 H01N 119.9
C22 C21 H01O 120.4
C20 C21 C22 119.3(2)
C20 C21 H01O 120.4
C19 C20 H01P 120.4
C21 C20 C19 119.2(2)
C21 C20 H01P 120.4
C14 C15 H01Q 120.2
C16 C15 C14 119.6(3)
C16 C15 H01Q 120.2
C17 C16 C15 120.3(2)
C17 C16 H01R 119.9
C15 C16 H01R 119.9

loop_
_geom_bond_atom_site_label_1
_geom_bond_atom_site_label_2
_geom_bond_distance
As1 F4 1.7095(16)
As1 F2 1.7159(16)
As1 F3 1.7036(16)
As1 F6 1.7163(16)
As1 F5 1.7151(16)
As1 F1 1.7059(17)
As2 F7 1.7182(16)
As2 F11 1.7111(17)
As2 F12 1.7007(16)
As2 F8 1.7051(16)
As2 F9 1.7059(17)
As2 F10 1.7082(16)
Fe1 O2 1.9765(14)
Fe1 O1 1.9547(15)
Fe1 N1 1.9578(17)
Fe1 N6 1.8698(17)
Fe1 N5 1.9541(17)
Fe1 N2 1.8511(17)
Cl2 C36 1.739(2)
Cl1 C18 1.746(3)
O2 C30 1.255(2)
O1 C12 1.277(2)
N1 C5 1.369(3)
N1 C1 1.338(3)
N6 N7 1.371(2)
N6 C24 1.310(3)
N5 C23 1.370(3)
N5 C19 1.337(3)
N2 N3 1.370(2)
N2 C6 1.321(3)
N7 C30 1.339(3)
N7 H2 0.81(3)
N3 C12 1.330(3)
N4 C7 1.357(3)
N4 C11 1.337(3)
N4 H1 0.84(3)
N8 C25 1.346(3)
N8 C29 1.332(3)
C30 C31 1.484(3)
C5 C6 1.469(3)
C5 C4 1.388(3)
C6 C7 1.469(3)
C23 C24 1.469(3)
C23 C22 1.383(3)
C12 C13 1.481(3)
C25 C24 1.476(3)
C25 C26 1.387(3)
C7 C8 1.382(3)
C1 H010 0.9300
C1 C2 1.383(3)
C13 C18 1.395(3)
C13 C14 1.396(3)
C19 H012 0.9300
C19 C20 1.382(3)
C36 C31 1.400(3)
C36 C35 1.384(3)
C31 C32 1.400(3)
C2 H015 0.9300
C2 C3 1.377(3)
C18 C17 1.382(3)
C26 H017 0.9300
C26 C27 1.383(3)
C35 H018 0.9300
C35 C34 1.376(3)
C22 H019 0.9300
C22 C21 1.385(3)
C11 H01A 0.9300
C11 C10 1.365(4)
C14 H01B 0.9300
C14 C15 1.379(3)
C8 H01C 0.9300
C8 C9 1.384(3)
C4 H01D 0.9300
C4 C3 1.386(3)
C34 H01E 0.9300
C34 C33 1.382(3)
C32 H01F 0.9300
C32 C33 1.376(3)
C27 H01G 0.9300
C27 C28 1.373(4)
C29 H01H 0.9300
C29 C28 1.381(4)
C3 H01I 0.9300
C33 H01J 0.9300
C10 H01K 0.9300
C10 C9 1.376(4)
C28 H01L 0.9300
C9 H01M 0.9300
C17 H01N 0.9300
C17 C16 1.373(4)
C21 H01O 0.9300
C21 C20 1.375(3)
C20 H01P 0.9300
C15 H01Q 0.9300
C15 C16 1.376(4)
C16 H01R 0.9300
